data_7204498
loop_
_publ_author_name
'Carey, Kieran A.'
'Clegg, William'
'Elsegood, Mark R. J.'
'Golding, Bernard T.'
'Stuart Hill, M. N.'
'Maskill, Howard'

_publ_section_title
;
 Synthesis of highly hindered oxepins and an azepine from bis-trityl
 carbenium ions: structural characterisation by NMR and X-ray
 crystallography
;
_journal_issue 23
_journal_name_full 'Journal of the Chemical Society, Perkin Transactions 1'
_journal_page_first 2673
_journal_paper_doi 10.1039/b207108h
_journal_year 2002
_chemical_formula_sum 'C42 H38 O6'
_chemical_formula_weight 638.72
_chemical_name_systematic
;
?
;
_space_group_IT_number 2
_symmetry_cell_setting triclinic
_symmetry_space_group_name_Hall '-P 1'
_symmetry_space_group_name_H-M 'P -1'
_atom_sites_solution_hydrogens geom
_atom_sites_solution_primary direct
_atom_sites_solution_secondary 'all non-H atoms found by direct methods'
_audit_creation_method SHELXL
_cell_angle_alpha 74.83(3)
_cell_angle_beta 71.95(2)
_cell_angle_gamma 85.00(2)
_cell_formula_units_Z 2
_cell_length_a 10.162(4)
_cell_length_b 12.856(5)
_cell_length_c 13.729(5)
_cell_measurement_reflns_used 49
_cell_measurement_temperature 160(2)
_cell_measurement_theta_max 12.48
_cell_measurement_theta_min 10.11
_cell_volume 1645.9(11)
_computing_cell_refinement 'Stoe DIF4'
_computing_data_collection 'Stoe DIF4'
_computing_data_reduction 'local programs'
_computing_molecular_graphics 'Siemens SHELXTL'
_computing_publication_material 'SHELXTL and local programs'
_computing_structure_refinement 'Siemens SHELXTL'
_computing_structure_solution 'Siemens SHELXTL'
_diffrn_ambient_temperature 160(2)
_diffrn_measurement_device 'Stoe-Siemens diffractometer'
_diffrn_measurement_method '\w/\q scans with on-line profile fitting'
_diffrn_radiation_monochromator graphite
_diffrn_radiation_source 'fine-focus sealed tube'
_diffrn_radiation_type MoK\a
_diffrn_radiation_wavelength 0.71073
_diffrn_reflns_av_R_equivalents 0.0348
_diffrn_reflns_av_sigmaI/netI 0.0499
_diffrn_reflns_limit_h_max 12
_diffrn_reflns_limit_h_min -11
_diffrn_reflns_limit_k_max 15
_diffrn_reflns_limit_k_min -14
_diffrn_reflns_limit_l_max 16
_diffrn_reflns_limit_l_min -12
_diffrn_reflns_number 7044
_diffrn_reflns_theta_max 25.04
_diffrn_reflns_theta_min 2.52
_diffrn_standards_decay_% -1
_diffrn_standards_interval_time 60
_diffrn_standards_number 5
_exptl_absorpt_coefficient_mu 0.085
_exptl_absorpt_correction_type none
_exptl_crystal_colour colourless
_exptl_crystal_density_diffrn 1.289
_exptl_crystal_description 'thick plate'
_exptl_crystal_F_000 676
_exptl_crystal_size_max 0.65
_exptl_crystal_size_mid 0.33
_exptl_crystal_size_min 0.17
_refine_diff_density_max 0.668
_refine_diff_density_min -0.258
_refine_diff_density_rms 0.041
_refine_ls_extinction_coef 0.0046(11)
_refine_ls_extinction_expression Fc^*^=kFc[1+0.001xFc^2^\l^3^/sin(2\q)]^-1/4^
_refine_ls_extinction_method SHELXL
_refine_ls_goodness_of_fit_all 1.016
_refine_ls_goodness_of_fit_obs 1.029
_refine_ls_matrix_type full
_refine_ls_number_parameters 440
_refine_ls_number_reflns 5799
_refine_ls_number_restraints 0
_refine_ls_restrained_S_all 1.016
_refine_ls_restrained_S_obs 1.029
_refine_ls_R_factor_all 0.0614
_refine_ls_R_factor_obs 0.0455
_refine_ls_shift/esd_max 0.000
_refine_ls_shift/esd_mean 0.000
_refine_ls_structure_factor_coef Fsqd
_refine_ls_weighting_details 'w=1/[\s^2^(Fo^2^)+(0.0319P)^2^+1.0784P] where P=(Fo^2^+2Fc^2^)/3'
_refine_ls_weighting_scheme calc
_refine_ls_wR_factor_all 0.1184
_refine_ls_wR_factor_obs 0.1057
_reflns_number_observed 4597
_reflns_number_total 5799
_reflns_observed_criterion >2sigma(I)
_cod_data_source_file b207108h.txt
_cod_data_source_block hm5
_cod_depositor_comments
;
The following automatic conversions were performed:

'_refine_ls_weighting_scheme' value 'calc
w=1/[\s^2^(Fo^2^)+(0.0319P)^2^+1.0784P] where P=(Fo^2^+2Fc^2^)/3' was
changed to 'calc'. New tag '_refine_ls_weighting_details' was
created. The value of the new tag was set to
'w=1/[\s^2^(Fo^2^)+(0.0319P)^2^+1.0784P] where P=(Fo^2^+2Fc^2^)/3'.

Automatic conversion script
Id: cif_fix_values 3143 2015-03-26 13:38:13Z robertas 
;
_cod_original_sg_symbol_H-M P-1
_cod_database_code 7204498

loop_
_symmetry_equiv_pos_as_xyz
'x, y, z'
'-x, -y, -z'

loop_
_atom_site_aniso_label
_atom_site_aniso_U_11
_atom_site_aniso_U_22
_atom_site_aniso_U_33
_atom_site_aniso_U_23
_atom_site_aniso_U_13
_atom_site_aniso_U_12
C1 0.0302(10) 0.0257(10) 0.0247(10) -0.0063(8) -0.0113(8) -0.0008(8)
O1 0.0407(8) 0.0259(7) 0.0288(7) -0.0057(6) -0.0173(6) -0.0012(6)
C2 0.0287(10) 0.0259(10) 0.0209(9) -0.0068(8) -0.0053(8) -0.0003(8)
C3 0.0321(11) 0.0322(11) 0.0269(10) -0.0083(8) -0.0101(8) -0.0006(8)
C4 0.0367(11) 0.0350(12) 0.0278(11) -0.0046(9) -0.0129(9) 0.0058(9)
C5 0.0415(12) 0.0254(10) 0.0313(11) -0.0026(8) -0.0093(9) 0.0018(9)
C6 0.0340(11) 0.0261(10) 0.0281(10) -0.0044(8) -0.0051(8) -0.0038(8)
C7 0.0278(10) 0.0281(10) 0.0212(9) -0.0058(8) -0.0043(8) -0.0020(8)
C8 0.0251(10) 0.0214(9) 0.0284(10) -0.0059(8) -0.0060(8) -0.0032(7)
C9 0.0318(11) 0.0294(11) 0.0299(11) -0.0097(8) -0.0036(8) -0.0042(8)
C10 0.0240(10) 0.0361(12) 0.0426(12) -0.0178(10) -0.0011(9) 0.0003(8)
C11 0.0246(10) 0.0337(11) 0.0460(13) -0.0159(9) -0.0116(9) 0.0038(8)
C12 0.0273(10) 0.0291(10) 0.0332(11) -0.0112(8) -0.0105(8) 0.0010(8)
C13 0.0244(10) 0.0209(9) 0.0302(10) -0.0077(8) -0.0057(8) -0.0029(7)
C14 0.0197(9) 0.0299(10) 0.0277(10) -0.0098(8) -0.0058(7) -0.0021(7)
O2 0.0233(7) 0.0330(8) 0.0279(7) -0.0075(6) -0.0085(5) -0.0034(6)
C15 0.0288(10) 0.0263(10) 0.0367(11) -0.0107(8) -0.0101(8) -0.0043(8)
C16 0.0297(11) 0.0407(12) 0.0343(11) -0.0106(9) -0.0083(9) -0.0048(9)
C17 0.0334(11) 0.0477(13) 0.0359(12) -0.0141(10) -0.0068(9) -0.0059(10)
C18 0.0347(12) 0.0427(13) 0.0367(12) -0.0151(10) -0.0042(9) -0.0094(10)
C19 0.0365(12) 0.0313(12) 0.0572(15) -0.0119(10) -0.0167(11) 0.0056(9)
C20 0.0378(12) 0.0322(11) 0.0418(12) -0.0069(9) -0.0118(10) -0.0008(9)
O3 0.0467(10) 0.0600(11) 0.0452(10) -0.0162(8) -0.0074(8) 0.0086(8)
C21 0.0422(14) 0.0573(16) 0.0693(18) -0.0283(14) -0.0117(12) 0.0065(12)
C22 0.0283(10) 0.0215(9) 0.0289(10) -0.0040(8) -0.0099(8) 0.0003(8)
C23 0.0367(11) 0.0338(11) 0.0265(10) -0.0085(8) -0.0058(9) -0.0086(9)
C24 0.0414(12) 0.0379(12) 0.0359(12) -0.0133(9) -0.0130(10) -0.0081(10)
C25 0.0303(11) 0.0283(11) 0.0425(12) -0.0083(9) -0.0108(9) -0.0023(8)
C26 0.0289(11) 0.0374(12) 0.0311(11) -0.0070(9) -0.0020(9) -0.0004(9)
C27 0.0311(11) 0.0363(11) 0.0296(11) -0.0120(9) -0.0103(8) 0.0028(9)
O4 0.0352(9) 0.0517(10) 0.0532(10) -0.0148(8) -0.0047(7) -0.0165(7)
C28 0.0342(13) 0.0656(17) 0.0613(17) -0.0127(14) -0.0008(12) -0.0162(12)
C29 0.0196(9) 0.0293(10) 0.0283(10) -0.0082(8) -0.0065(8) -0.0014(7)
C30 0.0344(11) 0.0305(11) 0.0316(11) -0.0122(9) -0.0126(9) 0.0025(8)
C31 0.0350(11) 0.0263(10) 0.0366(11) -0.0065(9) -0.0127(9) 0.0020(8)
C32 0.0285(10) 0.0345(11) 0.0261(10) -0.0058(8) -0.0083(8) 0.0018(8)
C33 0.0393(12) 0.0343(11) 0.0277(10) -0.0120(9) -0.0084(9) -0.0016(9)
C34 0.0310(11) 0.0267(10) 0.0316(11) -0.0101(8) -0.0069(8) -0.0017(8)
O5 0.0612(10) 0.0336(8) 0.0288(8) -0.0038(6) -0.0131(7) 0.0029(7)
C35 0.109(2) 0.0372(14) 0.0352(13) -0.0011(11) -0.0163(14) 0.0044(14)
C36 0.0241(9) 0.0286(10) 0.0202(9) -0.0067(8) -0.0050(7) -0.0003(8)
C37 0.0232(10) 0.0285(10) 0.0357(11) -0.0090(8) -0.0087(8) 0.0036(8)
C38 0.0253(10) 0.0312(11) 0.0404(12) -0.0097(9) -0.0064(9) -0.0037(8)
C39 0.0336(11) 0.0234(10) 0.0288(10) -0.0050(8) -0.0050(8) 0.0002(8)
C40 0.0253(10) 0.0331(11) 0.0376(11) -0.0110(9) -0.0060(9) 0.0066(8)
C41 0.0233(10) 0.0327(11) 0.0364(11) -0.0116(9) -0.0056(8) -0.0012(8)
O6 0.0374(8) 0.0256(8) 0.0558(10) -0.0121(7) -0.0054(7) 0.0013(6)
C42 0.0476(14) 0.0293(12) 0.0515(14) -0.0107(10) -0.0047(11) 0.0084(10)

loop_
_atom_site_label
_atom_site_type_symbol
_atom_site_fract_x
_atom_site_fract_y
_atom_site_fract_z
_atom_site_U_iso_or_equiv
_atom_site_thermal_displace_type
_atom_site_occupancy
_atom_site_calc_flag
_atom_site_refinement_flags
_atom_site_disorder_group
C1 C 0.1893(2) 0.28570(15) 0.20215(15) 0.0261(4) Uani 1 d . .
O1 O 0.21950(15) 0.25705(11) 0.30086(10) 0.0303(3) Uani 1 d . .
H1 H 0.1859 0.3038 0.3347 0.045 Uiso 1 calc R .
C2 C 0.17549(19) 0.40943(15) 0.16579(14) 0.0255(4) Uani 1 d . .
C3 C 0.0680(2) 0.45569(16) 0.12571(15) 0.0299(4) Uani 1 d . .
H3 H 0.0027 0.4101 0.1210 0.036 Uiso 1 calc R .
C4 C 0.0534(2) 0.56671(17) 0.09234(15) 0.0334(5) Uani 1 d . .
H4 H -0.0203 0.5960 0.0645 0.040 Uiso 1 calc R .
C5 C 0.1460(2) 0.63406(17) 0.09974(16) 0.0341(5) Uani 1 d . .
H5 H 0.1363 0.7100 0.0776 0.041 Uiso 1 calc R .
C6 C 0.2537(2) 0.58998(16) 0.13978(15) 0.0306(4) Uani 1 d . .
H6 H 0.3175 0.6367 0.1447 0.037 Uiso 1 calc R .
C7 C 0.27086(19) 0.47891(15) 0.17306(14) 0.0263(4) Uani 1 d . .
C8 C 0.39201(19) 0.44091(15) 0.21472(15) 0.0253(4) Uani 1 d . .
C9 C 0.5143(2) 0.41541(16) 0.14370(16) 0.0310(5) Uani 1 d . .
H9 H 0.5163 0.4196 0.0732 0.037 Uiso 1 calc R .
C10 C 0.6329(2) 0.38417(17) 0.17360(17) 0.0348(5) Uani 1 d . .
H10 H 0.7152 0.3676 0.1239 0.042 Uiso 1 calc R .
C11 C 0.6309(2) 0.37729(16) 0.27610(17) 0.0336(5) Uani 1 d . .
H11 H 0.7118 0.3561 0.2973 0.040 Uiso 1 calc R .
C12 C 0.5098(2) 0.40162(15) 0.34807(16) 0.0290(4) Uani 1 d . .
H12 H 0.5087 0.3958 0.4187 0.035 Uiso 1 calc R .
C13 C 0.38956(19) 0.43438(14) 0.31929(15) 0.0253(4) Uani 1 d . .
C14 C 0.26236(18) 0.46776(15) 0.40134(15) 0.0254(4) Uani 1 d . .
O2 O 0.13537(13) 0.43706(11) 0.38893(10) 0.0277(3) Uani 1 d . .
H2 H 0.1177 0.4815 0.3376 0.041 Uiso 1 calc R .
C15 C 0.3105(2) 0.24638(16) 0.12057(16) 0.0297(4) Uani 1 d . .
C16 C 0.3314(2) 0.28729(18) 0.01200(16) 0.0347(5) Uani 1 d . .
H16 H 0.2709 0.3419 -0.0113 0.042 Uiso 1 calc R .
C17 C 0.4373(2) 0.25058(19) -0.06218(18) 0.0387(5) Uani 1 d . .
H17 H 0.4482 0.2788 -0.1354 0.046 Uiso 1 calc R .
C18 C 0.5268(2) 0.17294(18) -0.02949(17) 0.0380(5) Uani 1 d . .
C19 C 0.5113(2) 0.13135(18) 0.07616(19) 0.0412(5) Uani 1 d . .
H19 H 0.5741 0.0783 0.0983 0.049 Uiso 1 calc R .
C20 C 0.4012(2) 0.16791(17) 0.15178(18) 0.0377(5) Uani 1 d . .
H20 H 0.3895 0.1382 0.2250 0.045 Uiso 1 calc R .
O3 O 0.63135(17) 0.14368(14) -0.11056(13) 0.0521(4) Uani 1 d . .
C21 C 0.7278(3) 0.0663(2) -0.0819(2) 0.0554(7) Uani 1 d . .
H21A H 0.7714 0.0911 -0.0376 0.083 Uiso 1 calc R .
H21B H 0.7988 0.0558 -0.1458 0.083 Uiso 1 calc R .
H21C H 0.6805 -0.0021 -0.0423 0.083 Uiso 1 calc R .
C22 C 0.05447(19) 0.22735(15) 0.21873(15) 0.0263(4) Uani 1 d . .
C23 C 0.0260(2) 0.19216(16) 0.13983(16) 0.0325(5) Uani 1 d . .
H23 H 0.0919 0.2040 0.0717 0.039 Uiso 1 calc R .
C24 C -0.0964(2) 0.14023(17) 0.15860(17) 0.0367(5) Uani 1 d . .
H24 H -0.1143 0.1184 0.1029 0.044 Uiso 1 calc R .
C25 C -0.1932(2) 0.11971(16) 0.25810(17) 0.0337(5) Uani 1 d . .
C26 C -0.1672(2) 0.15365(17) 0.33769(16) 0.0344(5) Uani 1 d . .
H26 H -0.2325 0.1401 0.4062 0.041 Uiso 1 calc R .
C27 C -0.0453(2) 0.20783(16) 0.31727(16) 0.0315(5) Uani 1 d . .
H27 H -0.0296 0.2323 0.3723 0.038 Uiso 1 calc R .
O4 O -0.31020(16) 0.06644(13) 0.26848(13) 0.0473(4) Uani 1 d . .
C28 C -0.4166(2) 0.0520(2) 0.3666(2) 0.0565(7) Uani 1 d . .
H28A H -0.3801 0.0109 0.4236 0.085 Uiso 1 calc R .
H28B H -0.4935 0.0127 0.3643 0.085 Uiso 1 calc R .
H28C H -0.4496 0.1226 0.3794 0.085 Uiso 1 calc R .
C29 C 0.25253(18) 0.40472(15) 0.51516(15) 0.0256(4) Uani 1 d . .
C30 C 0.2459(2) 0.29287(16) 0.54224(16) 0.0308(4) Uani 1 d . .
H30 H 0.2578 0.2564 0.4881 0.037 Uiso 1 calc R .
C31 C 0.2223(2) 0.23271(16) 0.64613(16) 0.0326(5) Uani 1 d . .
H31 H 0.2173 0.1563 0.6628 0.039 Uiso 1 calc R .
C32 C 0.2061(2) 0.28585(16) 0.72522(15) 0.0301(4) Uani 1 d . .
C33 C 0.2171(2) 0.39651(17) 0.69937(16) 0.0332(5) Uani 1 d . .
H33 H 0.2101 0.4326 0.7530 0.040 Uiso 1 calc R .
C34 C 0.2385(2) 0.45553(16) 0.59572(15) 0.0296(4) Uani 1 d . .
H34 H 0.2437 0.5319 0.5794 0.036 Uiso 1 calc R .
O5 O 0.17935(17) 0.23585(12) 0.83070(11) 0.0423(4) Uani 1 d . .
C35 C 0.1632(4) 0.1225(2) 0.8605(2) 0.0636(8) Uani 1 d . .
H35A H 0.2507 0.0883 0.8295 0.095 Uiso 1 calc R .
H35B H 0.0907 0.1035 0.8350 0.095 Uiso 1 calc R .
H35C H 0.1369 0.0972 0.9377 0.095 Uiso 1 calc R .
C36 C 0.26412(19) 0.59002(15) 0.38869(14) 0.0245(4) Uani 1 d . .
C37 C 0.3868(2) 0.64197(16) 0.37350(16) 0.0292(4) Uani 1 d . .
H37 H 0.4708 0.6018 0.3659 0.035 Uiso 1 calc R .
C38 C 0.3884(2) 0.75017(16) 0.36927(17) 0.0327(5) Uani 1 d . .
H38 H 0.4728 0.7836 0.3597 0.039 Uiso 1 calc R .
C39 C 0.2668(2) 0.81057(15) 0.37899(15) 0.0299(4) Uani 1 d . .
C40 C 0.1447(2) 0.76076(16) 0.39329(16) 0.0328(5) Uani 1 d . .
H40 H 0.0612 0.8014 0.3991 0.039 Uiso 1 calc R .
C41 C 0.1440(2) 0.65104(16) 0.39922(16) 0.0309(5) Uani 1 d . .
H41 H 0.0590 0.6174 0.4108 0.037 Uiso 1 calc R .
O6 O 0.27932(15) 0.91722(11) 0.37414(13) 0.0413(4) Uani 1 d . .
C42 C 0.1567(2) 0.98158(18) 0.3835(2) 0.0456(6) Uani 1 d . .
H42A H 0.0875 0.9512 0.4511 0.068 Uiso 1 calc R .
H42B H 0.1198 0.9824 0.3253 0.068 Uiso 1 calc R .
H42C H 0.1783 1.0553 0.3807 0.068 Uiso 1 calc R .

loop_
_atom_type_symbol
_atom_type_description
_atom_type_scat_dispersion_real
_atom_type_scat_dispersion_imag
_atom_type_scat_source
C C 0.0033 0.0016 'International Tables Vol C Tables 4.2.6.8 and 6.1.1.4'
H H 0.0000 0.0000 'International Tables Vol C Tables 4.2.6.8 and 6.1.1.4'
O O 0.0106 0.0060 'International Tables Vol C Tables 4.2.6.8 and 6.1.1.4'

loop_
_geom_angle_atom_site_label_1
_geom_angle_atom_site_label_2
_geom_angle_atom_site_label_3
_geom_angle
_geom_angle_site_symmetry_1
_geom_angle_site_symmetry_3
_geom_angle_publ_flag
O1 C1 C15 107.70(15) . . ?
O1 C1 C22 107.20(15) . . ?
C15 C1 C22 110.50(15) . . ?
O1 C1 C2 109.93(15) . . ?
C15 C1 C2 109.24(15) . . ?
C22 C1 C2 112.16(15) . . ?
C3 C2 C7 118.13(18) . . ?
C3 C2 C1 120.80(17) . . ?
C7 C2 C1 121.07(17) . . ?
C4 C3 C2 121.90(19) . . ?
C5 C4 C3 119.85(19) . . ?
C4 C5 C6 119.35(19) . . ?
C5 C6 C7 121.80(19) . . ?
C6 C7 C2 118.96(18) . . ?
C6 C7 C8 116.81(17) . . ?
C2 C7 C8 124.23(17) . . ?
C9 C8 C13 118.99(18) . . ?
C9 C8 C7 117.44(17) . . ?
C13 C8 C7 123.51(17) . . ?
C10 C9 C8 121.58(19) . . ?
C11 C10 C9 119.64(18) . . ?
C10 C11 C12 119.57(19) . . ?
C11 C12 C13 121.71(19) . . ?
C12 C13 C8 118.50(17) . . ?
C12 C13 C14 118.68(17) . . ?
C8 C13 C14 122.74(17) . . ?
O2 C14 C36 110.32(15) . . ?
O2 C14 C29 102.08(14) . . ?
C36 C14 C29 111.58(15) . . ?
O2 C14 C13 110.52(15) . . ?
C36 C14 C13 109.70(15) . . ?
C29 C14 C13 112.44(16) . . ?
C20 C15 C16 117.60(19) . . ?
C20 C15 C1 121.20(19) . . ?
C16 C15 C1 121.19(18) . . ?
C17 C16 C15 121.9(2) . . ?
C18 C17 C16 119.6(2) . . ?
C19 C18 C17 120.6(2) . . ?
C19 C18 O3 124.6(2) . . ?
C17 C18 O3 114.8(2) . . ?
C18 C19 C20 119.6(2) . . ?
C15 C20 C19 120.7(2) . . ?
C18 O3 C21 117.4(2) . . ?
C23 C22 C27 117.09(18) . . ?
C23 C22 C1 123.53(17) . . ?
C27 C22 C1 119.39(17) . . ?
C24 C23 C22 121.36(19) . . ?
C23 C24 C25 120.5(2) . . ?
O4 C25 C26 125.02(19) . . ?
O4 C25 C24 115.78(19) . . ?
C26 C25 C24 119.19(19) . . ?
C25 C26 C27 119.74(19) . . ?
C26 C27 C22 122.05(19) . . ?
C25 O4 C28 117.31(19) . . ?
C30 C29 C34 117.63(18) . . ?
C30 C29 C14 119.72(17) . . ?
C34 C29 C14 122.43(17) . . ?
C29 C30 C31 121.99(19) . . ?
C32 C31 C30 119.06(19) . . ?
O5 C32 C33 115.68(18) . . ?
O5 C32 C31 124.57(19) . . ?
C33 C32 C31 119.76(18) . . ?
C32 C33 C34 120.50(19) . . ?
C33 C34 C29 121.00(19) . . ?
C32 O5 C35 117.20(18) . . ?
C41 C36 C37 117.66(18) . . ?
C41 C36 C14 121.52(17) . . ?
C37 C36 C14 120.67(16) . . ?
C38 C37 C36 121.40(18) . . ?
C37 C38 C39 120.19(19) . . ?
O6 C39 C40 125.10(18) . . ?
O6 C39 C38 115.67(18) . . ?
C40 C39 C38 119.23(18) . . ?
C39 C40 C41 120.05(18) . . ?
C36 C41 C40 121.46(18) . . ?
C39 O6 C42 117.13(17) . . ?

loop_
_geom_bond_atom_site_label_1
_geom_bond_atom_site_label_2
_geom_bond_distance
_geom_bond_site_symmetry_2
_geom_bond_publ_flag
C1 O1 1.429(2) . ?
C1 C15 1.536(3) . ?
C1 C22 1.545(3) . ?
C1 C2 1.545(3) . ?
C2 C3 1.392(3) . ?
C2 C7 1.416(3) . ?
C3 C4 1.390(3) . ?
C4 C5 1.376(3) . ?
C5 C6 1.386(3) . ?
C6 C7 1.394(3) . ?
C7 C8 1.505(3) . ?
C8 C9 1.396(3) . ?
C8 C13 1.409(3) . ?
C9 C10 1.385(3) . ?
C10 C11 1.381(3) . ?
C11 C12 1.389(3) . ?
C12 C13 1.396(3) . ?
C13 C14 1.542(3) . ?
C14 O2 1.453(2) . ?
C14 C36 1.537(3) . ?
C14 C29 1.537(3) . ?
C15 C20 1.381(3) . ?
C15 C16 1.399(3) . ?
C16 C17 1.379(3) . ?
C17 C18 1.373(3) . ?
C18 C19 1.372(3) . ?
C18 O3 1.387(3) . ?
C19 C20 1.412(3) . ?
O3 C21 1.403(3) . ?
C22 C23 1.391(3) . ?
C22 C27 1.392(3) . ?
C23 C24 1.383(3) . ?
C24 C25 1.388(3) . ?
C25 O4 1.375(3) . ?
C25 C26 1.379(3) . ?
C26 C27 1.390(3) . ?
O4 C28 1.421(3) . ?
C29 C30 1.390(3) . ?
C29 C34 1.391(3) . ?
C30 C31 1.390(3) . ?
C31 C32 1.389(3) . ?
C32 O5 1.372(2) . ?
C32 C33 1.379(3) . ?
C33 C34 1.386(3) . ?
O5 C35 1.417(3) . ?
C36 C41 1.382(3) . ?
C36 C37 1.398(3) . ?
C37 C38 1.378(3) . ?
C38 C39 1.390(3) . ?
C39 O6 1.370(2) . ?
C39 C40 1.382(3) . ?
C40 C41 1.392(3) . ?
O6 C42 1.425(3) . ?

loop_
_cod_related_entry_id
_cod_related_entry_database
_cod_related_entry_code
1 ChemSpider 21142770
